data_7709100
loop_
_publ_author_name
'Gu, Yun-Qiong'
'Zhong, Yu-Jun'
'Hu, Mei-Qi'
'Li, Huan-Qing'
'Yang, Kun'
'Dong, Qi'
'Liang, Hong'
'Chen, Zhen-Feng'

_publ_section_title
;
 Terpyridine copper(II) complexes as potential anticancer agents by
 inhibiting cell proliferation, blocking the cell cycle and inducing
 apoptosis in BEL-7402 cells.
;
_journal_issue 5
_journal_name_full 'Dalton transactions (Cambridge, England : 2003)'
_journal_page_first 1968
_journal_page_last 1978
_journal_paper_doi 10.1039/d1dt02988f
_journal_volume 51
_journal_year 2022
_chemical_formula_moiety 'C21 H14 Br Cl2 Cu N3 O, C H4 O'
_chemical_formula_sum 'C22 H18 Br Cl2 Cu N3 O2'
_chemical_formula_weight 570.74
_space_group_crystal_system monoclinic
_space_group_IT_number 14
_space_group_name_Hall '-P 2ybc'
_space_group_name_H-M_alt 'P 1 21/c 1'
_atom_sites_solution_hydrogens mixed
_atom_sites_solution_primary direct
_audit_creation_date 2021-07-18
_audit_creation_method
;
Olex2 1.3
(compiled 2020.11.12 svn.r5f609507 for OlexSys, GUI svn.r6272)
;
_audit_update_record
;
2021-08-09 deposited with the CCDC.	2021-12-08 downloaded from the CCDC.
;
_cell_angle_alpha 90
_cell_angle_beta 97.741(4)
_cell_angle_gamma 90
_cell_formula_units_Z 4
_cell_length_a 10.5612(5)
_cell_length_b 28.3386(12)
_cell_length_c 7.3454(3)
_cell_measurement_reflns_used 3608
_cell_measurement_temperature 293(2)
_cell_measurement_theta_max 28.1290
_cell_measurement_theta_min 3.4690
_cell_volume 2178.37(17)
_computing_cell_refinement 'CrysAlisPro 1.171.38.43 (Rigaku OD, 2015)'
_computing_data_collection 'CrysAlisPro 1.171.38.43 (Rigaku OD, 2015)'
_computing_data_reduction 'CrysAlisPro 1.171.38.43 (Rigaku OD, 2015)'
_computing_molecular_graphics 'Olex2 1.3 (Dolomanov et al., 2009)'
_computing_publication_material 'Olex2 1.3 (Dolomanov et al., 2009)'
_computing_structure_refinement 'SHELXL 2018/3 (Sheldrick, 2015)'
_computing_structure_solution 'XS  (Sheldrick, 2008)'
_diffrn_ambient_temperature 293(2)
_diffrn_detector 'CCD plate'
_diffrn_detector_area_resol_mean 15.9784
_diffrn_detector_type Eos
_diffrn_measured_fraction_theta_full 0.998
_diffrn_measured_fraction_theta_max 0.981
_diffrn_measurement_details
;
List of Runs (angles in degrees, time in seconds):

  # Type    Start    End  Width  t~exp~   \w     \q     \k     \f   Frames
#--------------------------------------------------------------------------
  1  \w     -3.00  90.00   1.00   60.00    --   17.54  38.00-120.00   93
  2  \w     58.00  94.00   1.00   60.00    --   17.54 178.00  90.00   36
  3  \w     36.00  87.00   1.00   60.00    --   17.54 178.00-180.00   51
  4  \w    -43.00  53.00   1.00   60.00    --  -19.80  38.00 -30.00   96
;
_diffrn_measurement_device 'four-circle diffractometer'
_diffrn_measurement_device_type 'SuperNova, Single source at offset, Eos'
_diffrn_measurement_method '\w scans'
_diffrn_orient_matrix_type 'CrysAlisPro convention (1999,Acta A55,543-557)'
_diffrn_orient_matrix_UB_11 0.0375232000
_diffrn_orient_matrix_UB_12 -0.0158783000
_diffrn_orient_matrix_UB_13 0.0594087000
_diffrn_orient_matrix_UB_21 0.0533382000
_diffrn_orient_matrix_UB_22 0.0152648000
_diffrn_orient_matrix_UB_23 0.0016387000
_diffrn_orient_matrix_UB_31 -0.0184521000
_diffrn_orient_matrix_UB_32 0.0118835000
_diffrn_orient_matrix_UB_33 0.0772523000
_diffrn_radiation_monochromator mirror
_diffrn_radiation_probe x-ray
_diffrn_radiation_type MoK\a
_diffrn_radiation_wavelength 0.71073
_diffrn_reflns_av_R_equivalents 0.0287
_diffrn_reflns_av_unetI/netI 0.0394
_diffrn_reflns_Laue_measured_fraction_full 0.998
_diffrn_reflns_Laue_measured_fraction_max 0.981
_diffrn_reflns_limit_h_max 13
_diffrn_reflns_limit_h_min -13
_diffrn_reflns_limit_k_max 35
_diffrn_reflns_limit_k_min -36
_diffrn_reflns_limit_l_max 9
_diffrn_reflns_limit_l_min -5
_diffrn_reflns_number 11964
_diffrn_reflns_point_group_measured_fraction_full 0.998
_diffrn_reflns_point_group_measured_fraction_max 0.981
_diffrn_reflns_theta_full 25.242
_diffrn_reflns_theta_max 27.099
_diffrn_reflns_theta_min 3.473
_diffrn_source 'micro-focus sealed X-ray tube'
_diffrn_source_type 'SuperNova (Mo) X-ray Source'
_exptl_absorpt_coefficient_mu 3.108
_exptl_absorpt_correction_T_max 1.00000
_exptl_absorpt_correction_T_min 0.56177
_exptl_absorpt_correction_type multi-scan
_exptl_absorpt_process_details
;
CrysAlisPro 1.171.38.43 (Rigaku Oxford Diffraction, 2015)
Empirical absorption correction using spherical harmonics,
 implemented in SCALE3 ABSPACK scaling algorithm.
;
_exptl_crystal_colour 'dull brownish colourless'
_exptl_crystal_colour_lustre dull
_exptl_crystal_colour_modifier brownish
_exptl_crystal_colour_primary colourless
_exptl_crystal_density_diffrn 1.740
_exptl_crystal_description block
_exptl_crystal_F_000 1140
_exptl_crystal_size_max 0.21
_exptl_crystal_size_mid 0.18
_exptl_crystal_size_min 0.15
_refine_diff_density_max 0.884
_refine_diff_density_min -0.736
_refine_diff_density_rms 0.074
_refine_ls_extinction_method none
_refine_ls_goodness_of_fit_ref 1.064
_refine_ls_hydrogen_treatment constr
_refine_ls_matrix_type full
_refine_ls_number_parameters 282
_refine_ls_number_reflns 4728
_refine_ls_number_restraints 0
_refine_ls_restrained_S_all 1.064
_refine_ls_R_factor_all 0.0613
_refine_ls_R_factor_gt 0.0417
_refine_ls_shift/su_max 0.000
_refine_ls_shift/su_mean 0.000
_refine_ls_structure_factor_coef Fsqd
_refine_ls_weighting_details 'w=1/[\s^2^(Fo^2^)+(0.0356P)^2^+2.3098P] where P=(Fo^2^+2Fc^2^)/3'
_refine_ls_weighting_scheme calc
_refine_ls_wR_factor_gt 0.0917
_refine_ls_wR_factor_ref 0.1001
_reflns_Friedel_coverage 0.000
_reflns_number_gt 3625
_reflns_number_total 4728
_reflns_threshold_expression 'I > 2\s(I)'
_cod_data_source_file d1dt02988f2.cif
_cod_data_source_block 20180930_czf_zyj_b4cuaaa
_cod_depositor_comments 'Adding full bibliography for 7709100--7709103.cif.'
_cod_database_code 7709100
_shelx_shelxl_version_number 2018/3
_shelx_space_group_comment
;
The symmetry employed for this shelxl refinement is uniquely defined
by the following loop, which should always be used as a source of
symmetry information in preference to the above space-group names.
They are only intended as comments.
;
_reflns_odcompleteness_completeness 99.71
_reflns_odcompleteness_iscentric 1
_reflns_odcompleteness_theta 26.32
_olex2_refinement_description
;
1. Fixed Uiso
 At 1.2 times of:
  All C(H) groups
 At 1.5 times of:
  All C(H,H,H) groups, All O(H) groups
2.a Riding coordinates:
 O1(H1)
2.b Aromatic/amide H refined with riding coordinates:
 C11(H11), C15(H15), C21(H21), C5(H5), C3(H3), C13(H13), C12(H12), C4(H4),
 C8(H8), C18(H18), C14(H14), C17(H17), C16(H16)
2.c Idealised Me refined as rotating group:
 C69(H69A,H69B,H69C)
2.d Idealised tetrahedral OH refined as rotating group:
 O2(H2)
;
_olex2_submission_special_instructions 'No special instructions were received'
_oxdiff_exptl_absorpt_empirical_details
;
Empirical correction (ABSPACK) includes:
- Absorption correction using spherical harmonics
- Frame scaling
;
_oxdiff_exptl_absorpt_empirical_full_max 1.686
_oxdiff_exptl_absorpt_empirical_full_min 0.680

loop_
_space_group_symop_operation_xyz
'x, y, z'
'-x, y+1/2, -z+1/2'
'-x, -y, -z'
'x, -y-1/2, z-1/2'

loop_
_atom_site_label
_atom_site_type_symbol
_atom_site_fract_x
_atom_site_fract_y
_atom_site_fract_z
_atom_site_U_iso_or_equiv
_atom_site_adp_type
_atom_site_occupancy
_atom_site_site_symmetry_order
_atom_site_calc_flag
_atom_site_refinement_flags_posn
_atom_site_refinement_flags_adp
_atom_site_refinement_flags_occupancy
_atom_site_disorder_assembly
_atom_site_disorder_group
Br1 Br 0.73788(5) 0.21209(2) 0.01274(7) 0.06777(17) Uani 1 1 d . . . . .
Cu1 Cu 0.20514(4) 0.10007(2) 0.88407(6) 0.03126(12) Uani 1 1 d . . . . .
Cl1 Cl 0.01107(9) 0.08149(3) 0.93963(15) 0.0461(2) Uani 1 1 d . . . . .
Cl2 Cl 0.31459(9) 0.12093(3) 1.21315(13) 0.0457(2) Uani 1 1 d . . . . .
O1 O 0.5398(2) 0.18895(9) 0.2524(4) 0.0448(6) Uani 1 1 d . . . . .
H1 H 0.484008 0.168655 0.245540 0.067 Uiso 1 1 d R U . . .
N3 N 0.1752(3) 0.16993(9) 0.8229(4) 0.0326(6) Uani 1 1 d . . . . .
N1 N 0.2785(3) 0.03440(9) 0.8657(4) 0.0300(6) Uani 1 1 d . . . . .
N2 N 0.3552(3) 0.11444(9) 0.7681(4) 0.0285(6) Uani 1 1 d . . . . .
C19 C 0.2773(3) 0.19197(11) 0.7697(4) 0.0305(7) Uani 1 1 d . . . . .
C11 C 0.4517(3) -0.00913(12) 0.7715(5) 0.0353(8) Uani 1 1 d . . . . .
H11 H 0.527415 -0.009652 0.720042 0.042 Uiso 1 1 calc R U . . .
C9 C 0.4316(3) 0.07938(11) 0.7323(4) 0.0293(7) Uani 1 1 d . . . . .
C1 C 0.6533(3) 0.16947(11) 0.3243(5) 0.0323(7) Uani 1 1 d . . . . .
C6 C 0.6696(3) 0.14346(12) 0.4877(5) 0.0328(7) Uani 1 1 d . . . . .
C15 C 0.0752(3) 0.19562(13) 0.8575(5) 0.0392(8) Uani 1 1 d . . . . .
H15 H 0.004002 0.180275 0.891108 0.047 Uiso 1 1 calc R U . . .
C21 C 0.4808(3) 0.17045(12) 0.6348(4) 0.0323(7) Uani 1 1 d . . . . .
H21 H 0.496358 0.201577 0.604413 0.039 Uiso 1 1 calc R U . . .
C10 C 0.3880(3) 0.03293(11) 0.7897(4) 0.0293(7) Uani 1 1 d . . . . .
C20 C 0.3780(3) 0.15916(11) 0.7238(4) 0.0295(7) Uani 1 1 d . . . . .
C5 C 0.7886(3) 0.12419(14) 0.5494(5) 0.0430(9) Uani 1 1 d . . . . .
H5 H 0.799894 0.106930 0.658008 0.052 Uiso 1 1 calc R U . . .
C3 C 0.8752(3) 0.15625(13) 0.2929(5) 0.0424(9) Uani 1 1 d . . . . .
H3 H 0.943665 0.160538 0.227092 0.051 Uiso 1 1 calc R U . . .
C13 C 0.2892(4) -0.04857(12) 0.9065(5) 0.0408(9) Uani 1 1 d . . . . .
H13 H 0.253989 -0.076020 0.947541 0.049 Uiso 1 1 calc R U . . .
C12 C 0.4009(4) -0.05025(12) 0.8311(5) 0.0398(8) Uani 1 1 d . . . . .
H12 H 0.442101 -0.078910 0.820156 0.048 Uiso 1 1 calc R U . . .
C7 C 0.5611(3) 0.13423(12) 0.5913(4) 0.0319(7) Uani 1 1 d . . . . .
C4 C 0.8903(4) 0.13027(14) 0.4520(6) 0.0467(10) Uani 1 1 d . . . . .
H4 H 0.969095 0.116755 0.494093 0.056 Uiso 1 1 calc R U . . .
C8 C 0.5369(3) 0.08819(12) 0.6440(5) 0.0327(7) Uani 1 1 d . . . . .
H8 H 0.590971 0.063695 0.620139 0.039 Uiso 1 1 calc R U . . .
C18 C 0.2834(4) 0.24047(12) 0.7598(5) 0.0383(8) Uani 1 1 d . . . . .
H18 H 0.355794 0.255257 0.727493 0.046 Uiso 1 1 calc R U . . .
C14 C 0.2297(3) -0.00564(12) 0.9207(5) 0.0361(8) Uani 1 1 d . . . . .
H14 H 0.153144 -0.004645 0.970135 0.043 Uiso 1 1 calc R U . . .
C17 C 0.1806(4) 0.26664(13) 0.7984(5) 0.0454(9) Uani 1 1 d . . . . .
H17 H 0.182840 0.299413 0.793283 0.055 Uiso 1 1 calc R U . . .
C16 C 0.0740(4) 0.24385(13) 0.8450(5) 0.0451(9) Uani 1 1 d . . . . .
H16 H 0.002593 0.260949 0.867451 0.054 Uiso 1 1 calc R U . . .
C2 C 0.7584(3) 0.17589(12) 0.2316(5) 0.0351(8) Uani 1 1 d . . . . .
C69 C 0.1387(5) 0.0162(2) 0.4072(7) 0.0754(15) Uani 1 1 d . . . . .
H69A H 0.082585 0.015054 0.293070 0.113 Uiso 1 1 calc R U . . .
H69B H 0.118247 0.043147 0.476671 0.113 Uiso 1 1 calc R U . . .
H69C H 0.128501 -0.012039 0.476158 0.113 Uiso 1 1 calc R U . . .
O2 O 0.2646(4) 0.01953(14) 0.3720(6) 0.0881(11) Uani 1 1 d . . . . .
H2 H 0.275723 0.045207 0.325212 0.132 Uiso 1 1 calc R U . . .

loop_
_atom_site_aniso_label
_atom_site_aniso_U_11
_atom_site_aniso_U_22
_atom_site_aniso_U_33
_atom_site_aniso_U_23
_atom_site_aniso_U_13
_atom_site_aniso_U_12
Br1 0.0607(3) 0.0874(4) 0.0595(3) 0.0286(3) 0.0237(2) -0.0034(3)
Cu1 0.0281(2) 0.0267(2) 0.0408(2) 0.00375(18) 0.01125(17) -0.00061(17)
Cl1 0.0290(5) 0.0419(5) 0.0696(7) 0.0094(5) 0.0142(4) -0.0036(4)
Cl2 0.0447(6) 0.0461(5) 0.0447(5) -0.0071(4) 0.0000(4) -0.0003(4)
O1 0.0339(14) 0.0471(15) 0.0546(16) 0.0139(13) 0.0104(12) 0.0019(12)
N3 0.0304(16) 0.0292(14) 0.0398(16) 0.0058(12) 0.0103(12) 0.0000(12)
N1 0.0296(15) 0.0266(14) 0.0345(15) 0.0004(12) 0.0071(12) -0.0021(11)
N2 0.0301(15) 0.0253(13) 0.0313(15) 0.0000(11) 0.0088(12) 0.0002(11)
C19 0.0337(19) 0.0282(16) 0.0306(17) 0.0015(14) 0.0084(14) 0.0004(14)
C11 0.0337(19) 0.0349(18) 0.0377(19) -0.0053(15) 0.0061(15) 0.0002(15)
C9 0.0308(18) 0.0295(16) 0.0275(17) -0.0005(13) 0.0041(13) -0.0008(14)
C1 0.0308(18) 0.0281(16) 0.0388(19) -0.0032(14) 0.0082(14) -0.0031(14)
C6 0.0300(18) 0.0342(18) 0.0356(18) -0.0012(15) 0.0090(14) -0.0025(14)
C15 0.033(2) 0.0389(19) 0.048(2) 0.0063(17) 0.0149(16) 0.0059(16)
C21 0.0337(19) 0.0287(16) 0.0354(18) 0.0025(14) 0.0083(14) -0.0042(14)
C10 0.0313(18) 0.0305(17) 0.0263(16) -0.0012(13) 0.0050(13) 0.0007(14)
C20 0.0304(18) 0.0287(16) 0.0305(17) -0.0016(14) 0.0074(13) -0.0022(14)
C5 0.032(2) 0.052(2) 0.046(2) 0.0049(18) 0.0079(16) 0.0030(17)
C3 0.031(2) 0.048(2) 0.052(2) -0.0083(19) 0.0179(17) -0.0095(17)
C13 0.047(2) 0.0267(17) 0.049(2) 0.0012(16) 0.0071(17) -0.0065(16)
C12 0.046(2) 0.0266(17) 0.046(2) -0.0043(16) 0.0037(17) 0.0020(16)
C7 0.0260(17) 0.0397(18) 0.0310(17) 0.0016(15) 0.0076(14) -0.0016(14)
C4 0.029(2) 0.052(2) 0.059(3) -0.001(2) 0.0056(17) 0.0019(17)
C8 0.0312(19) 0.0344(18) 0.0337(18) -0.0029(14) 0.0087(14) 0.0036(14)
C18 0.042(2) 0.0305(18) 0.045(2) 0.0021(16) 0.0144(16) -0.0055(16)
C14 0.036(2) 0.0326(18) 0.041(2) 0.0003(15) 0.0094(15) -0.0061(15)
C17 0.058(3) 0.0292(18) 0.050(2) 0.0034(17) 0.0130(19) 0.0025(18)
C16 0.049(2) 0.039(2) 0.049(2) 0.0058(18) 0.0146(18) 0.0136(18)
C2 0.039(2) 0.0313(18) 0.0367(19) -0.0040(15) 0.0117(15) -0.0062(15)
C69 0.061(3) 0.103(4) 0.064(3) 0.006(3) 0.013(2) -0.006(3)
O2 0.078(3) 0.089(3) 0.100(3) 0.023(2) 0.020(2) 0.005(2)

loop_
_atom_type_symbol
_atom_type_description
_atom_type_scat_dispersion_real
_atom_type_scat_dispersion_imag
_atom_type_scat_source
C C 0.0030 0.0020 'International Tables Vol C Tables 4.2.6.8 and 6.1.1.4'
H H 0.0000 0.0000 'International Tables Vol C Tables 4.2.6.8 and 6.1.1.4'
Br Br -0.2900 2.4600 'International Tables Vol C Tables 4.2.6.8 and 6.1.1.4'
Cl Cl 0.1480 0.1590 'International Tables Vol C Tables 4.2.6.8 and 6.1.1.4'
Cu Cu 0.3200 1.2650 'International Tables Vol C Tables 4.2.6.8 and 6.1.1.4'
N N 0.0060 0.0030 'International Tables Vol C Tables 4.2.6.8 and 6.1.1.4'
O O 0.0110 0.0060 'International Tables Vol C Tables 4.2.6.8 and 6.1.1.4'

loop_
_geom_angle_atom_site_label_1
_geom_angle_atom_site_label_2
_geom_angle_atom_site_label_3
_geom_angle
_geom_angle_site_symmetry_1
_geom_angle_site_symmetry_3
_geom_angle_publ_flag
Cl1 Cu1 Cl2 100.94(4) . . ?
N3 Cu1 Cl1 98.73(8) . . ?
N3 Cu1 Cl2 91.16(8) . . ?
N1 Cu1 Cl1 99.55(8) . . ?
N1 Cu1 Cl2 98.30(8) . . ?
N1 Cu1 N3 157.39(11) . . ?
N2 Cu1 Cl1 164.76(9) . . ?
N2 Cu1 Cl2 94.21(8) . . ?
N2 Cu1 N3 79.14(11) . . ?
N2 Cu1 N1 79.72(11) . . ?
C1 O1 H1 109.1 . . ?
C19 N3 Cu1 114.0(2) . . ?
C15 N3 Cu1 126.1(2) . . ?
C15 N3 C19 119.1(3) . . ?
C10 N1 Cu1 114.3(2) . . ?
C14 N1 Cu1 126.5(2) . . ?
C14 N1 C10 119.2(3) . . ?
C9 N2 Cu1 118.9(2) . . ?
C9 N2 C20 121.8(3) . . ?
C20 N2 Cu1 119.3(2) . . ?
N3 C19 C20 113.6(3) . . ?
N3 C19 C18 121.5(3) . . ?
C18 C19 C20 124.9(3) . . ?
C10 C11 H11 120.6 . . ?
C12 C11 H11 120.6 . . ?
C12 C11 C10 118.9(3) . . ?
N2 C9 C10 112.9(3) . . ?
N2 C9 C8 120.4(3) . . ?
C8 C9 C10 126.6(3) . . ?
O1 C1 C6 123.2(3) . . ?
O1 C1 C2 118.4(3) . . ?
C2 C1 C6 118.4(3) . . ?
C1 C6 C7 121.3(3) . . ?
C5 C6 C1 119.2(3) . . ?
C5 C6 C7 119.5(3) . . ?
N3 C15 H15 119.0 . . ?
N3 C15 C16 122.1(3) . . ?
C16 C15 H15 119.0 . . ?
C20 C21 H21 120.7 . . ?
C20 C21 C7 118.7(3) . . ?
C7 C21 H21 120.7 . . ?
N1 C10 C11 121.4(3) . . ?
N1 C10 C9 114.1(3) . . ?
C11 C10 C9 124.5(3) . . ?
N2 C20 C19 112.4(3) . . ?
N2 C20 C21 120.9(3) . . ?
C21 C20 C19 126.6(3) . . ?
C6 C5 H5 119.5 . . ?
C4 C5 C6 121.0(4) . . ?
C4 C5 H5 119.5 . . ?
C4 C3 H3 120.2 . . ?
C4 C3 C2 119.5(3) . . ?
C2 C3 H3 120.2 . . ?
C12 C13 H13 120.4 . . ?
C12 C13 C14 119.2(3) . . ?
C14 C13 H13 120.4 . . ?
C11 C12 H12 120.3 . . ?
C13 C12 C11 119.5(3) . . ?
C13 C12 H12 120.3 . . ?
C21 C7 C6 121.6(3) . . ?
C8 C7 C6 119.4(3) . . ?
C8 C7 C21 119.0(3) . . ?
C5 C4 H4 120.0 . . ?
C3 C4 C5 120.0(4) . . ?
C3 C4 H4 120.0 . . ?
C9 C8 C7 119.2(3) . . ?
C9 C8 H8 120.4 . . ?
C7 C8 H8 120.4 . . ?
C19 C18 H18 120.6 . . ?
C17 C18 C19 118.9(3) . . ?
C17 C18 H18 120.6 . . ?
N1 C14 C13 121.9(3) . . ?
N1 C14 H14 119.0 . . ?
C13 C14 H14 119.0 . . ?
C18 C17 H17 120.3 . . ?
C18 C17 C16 119.4(3) . . ?
C16 C17 H17 120.3 . . ?
C15 C16 C17 118.9(4) . . ?
C15 C16 H16 120.5 . . ?
C17 C16 H16 120.5 . . ?
C1 C2 Br1 118.6(3) . . ?
C3 C2 Br1 119.5(3) . . ?
C3 C2 C1 121.8(3) . . ?
H69A C69 H69B 109.5 . . ?
H69A C69 H69C 109.5 . . ?
H69B C69 H69C 109.5 . . ?
O2 C69 H69A 109.5 . . ?
O2 C69 H69B 109.5 . . ?
O2 C69 H69C 109.5 . . ?
C69 O2 H2 109.5 . . ?

loop_
_geom_bond_atom_site_label_1
_geom_bond_atom_site_label_2
_geom_bond_distance
_geom_bond_site_symmetry_2
_geom_bond_publ_flag
Br1 C2 1.895(4) . ?
Cu1 Cl1 2.2068(9) . ?
Cu1 Cl2 2.6030(10) . ?
Cu1 N3 2.045(3) . ?
Cu1 N1 2.027(3) . ?
Cu1 N2 1.941(3) . ?
O1 H1 0.8199 . ?
O1 C1 1.361(4) . ?
N3 C19 1.349(4) . ?
N3 C15 1.335(4) . ?
N1 C10 1.351(4) . ?
N1 C14 1.331(4) . ?
N2 C9 1.329(4) . ?
N2 C20 1.338(4) . ?
C19 C20 1.485(4) . ?
C19 C18 1.378(5) . ?
C11 H11 0.9300 . ?
C11 C10 1.384(5) . ?
C11 C12 1.378(5) . ?
C9 C10 1.475(4) . ?
C9 C8 1.384(4) . ?
C1 C6 1.399(5) . ?
C1 C2 1.390(5) . ?
C6 C5 1.389(5) . ?
C6 C7 1.482(4) . ?
C15 H15 0.9300 . ?
C15 C16 1.370(5) . ?
C21 H21 0.9300 . ?
C21 C20 1.379(4) . ?
C21 C7 1.396(5) . ?
C5 H5 0.9300 . ?
C5 C4 1.379(5) . ?
C3 H3 0.9300 . ?
C3 C4 1.372(5) . ?
C3 C2 1.373(5) . ?
C13 H13 0.9300 . ?
C13 C12 1.369(5) . ?
C13 C14 1.380(5) . ?
C12 H12 0.9300 . ?
C7 C8 1.394(5) . ?
C4 H4 0.9300 . ?
C8 H8 0.9300 . ?
C18 H18 0.9300 . ?
C18 C17 1.376(5) . ?
C14 H14 0.9300 . ?
C17 H17 0.9300 . ?
C17 C16 1.380(5) . ?
C16 H16 0.9300 . ?
C69 H69A 0.9600 . ?
C69 H69B 0.9600 . ?
C69 H69C 0.9600 . ?
C69 O2 1.391(6) . ?
O2 H2 0.8200 . ?

loop_
_geom_torsion_atom_site_label_1
_geom_torsion_atom_site_label_2
_geom_torsion_atom_site_label_3
_geom_torsion_atom_site_label_4
_geom_torsion
_geom_torsion_site_symmetry_1
_geom_torsion_site_symmetry_2
_geom_torsion_site_symmetry_3
_geom_torsion_site_symmetry_4
_geom_torsion_publ_flag
Cu1 N3 C19 C20 13.8(4) . . . . ?
Cu1 N3 C19 C18 -166.5(3) . . . . ?
Cu1 N3 C15 C16 167.1(3) . . . . ?
Cu1 N1 C10 C11 178.4(2) . . . . ?
Cu1 N1 C10 C9 -0.9(4) . . . . ?
Cu1 N1 C14 C13 -178.2(3) . . . . ?
Cu1 N2 C9 C10 -0.1(4) . . . . ?
Cu1 N2 C9 C8 177.8(2) . . . . ?
Cu1 N2 C20 C19 -1.4(4) . . . . ?
Cu1 N2 C20 C21 -177.5(2) . . . . ?
O1 C1 C6 C5 178.9(3) . . . . ?
O1 C1 C6 C7 1.8(5) . . . . ?
O1 C1 C2 Br1 0.9(4) . . . . ?
O1 C1 C2 C3 -178.2(3) . . . . ?
N3 C19 C20 N2 -8.4(4) . . . . ?
N3 C19 C20 C21 167.4(3) . . . . ?
N3 C19 C18 C17 -2.6(5) . . . . ?
N3 C15 C16 C17 -1.2(6) . . . . ?
N2 C9 C10 N1 0.7(4) . . . . ?
N2 C9 C10 C11 -178.6(3) . . . . ?
N2 C9 C8 C7 -0.7(5) . . . . ?
C19 N3 C15 C16 -1.7(5) . . . . ?
C19 C18 C17 C16 -0.4(6) . . . . ?
C9 N2 C20 C19 177.6(3) . . . . ?
C9 N2 C20 C21 1.5(5) . . . . ?
C1 C6 C5 C4 -0.1(6) . . . . ?
C1 C6 C7 C21 -49.7(5) . . . . ?
C1 C6 C7 C8 129.2(4) . . . . ?
C6 C1 C2 Br1 -178.8(2) . . . . ?
C6 C1 C2 C3 2.1(5) . . . . ?
C6 C5 C4 C3 1.0(6) . . . . ?
C6 C7 C8 C9 -176.7(3) . . . . ?
C15 N3 C19 C20 -176.1(3) . . . . ?
C15 N3 C19 C18 3.6(5) . . . . ?
C21 C7 C8 C9 2.2(5) . . . . ?
C10 N1 C14 C13 1.6(5) . . . . ?
C10 C11 C12 C13 0.0(5) . . . . ?
C10 C9 C8 C7 176.9(3) . . . . ?
C20 N2 C9 C10 -179.1(3) . . . . ?
C20 N2 C9 C8 -1.2(5) . . . . ?
C20 C19 C18 C17 177.1(3) . . . . ?
C20 C21 C7 C6 176.9(3) . . . . ?
C20 C21 C7 C8 -1.9(5) . . . . ?
C5 C6 C7 C21 133.2(4) . . . . ?
C5 C6 C7 C8 -47.9(5) . . . . ?
C12 C11 C10 N1 0.6(5) . . . . ?
C12 C11 C10 C9 179.9(3) . . . . ?
C12 C13 C14 N1 -1.0(6) . . . . ?
C7 C6 C5 C4 177.1(4) . . . . ?
C7 C21 C20 N2 0.1(5) . . . . ?
C7 C21 C20 C19 -175.4(3) . . . . ?
C4 C3 C2 Br1 179.6(3) . . . . ?
C4 C3 C2 C1 -1.3(5) . . . . ?
C8 C9 C10 N1 -177.1(3) . . . . ?
C8 C9 C10 C11 3.6(6) . . . . ?
C18 C19 C20 N2 171.9(3) . . . . ?
C18 C19 C20 C21 -12.3(6) . . . . ?
C18 C17 C16 C15 2.2(6) . . . . ?
C14 N1 C10 C11 -1.4(5) . . . . ?
C14 N1 C10 C9 179.3(3) . . . . ?
C14 C13 C12 C11 0.2(6) . . . . ?
C2 C1 C6 C5 -1.3(5) . . . . ?
C2 C1 C6 C7 -178.5(3) . . . . ?
C2 C3 C4 C5 -0.3(6) . . . . ?
